data_7024365
loop_
_publ_author_name
'Amoedo, Almudena'
'Carballo, Rosa'
'Garc\'ia-Mart\'inez, Emilia'
'Lago, Ana Bel\'en'
'V\'azquez-L\'opez, Ezequiel M'

_publ_section_title
;
 Molecular metallocycles, acyclic metallodimers and 2D coordination
 polymers containing the twisted ligand bis(pyrimidin-2-ylthio)methane.
;
_journal_issue 9
_journal_name_full 'Dalton transactions (Cambridge, England : 2003)'
_journal_page_first 2385
_journal_page_last 2394
_journal_paper_doi 10.1039/b915942h
_journal_volume 39
_journal_year 2010
_chemical_formula_sum 'C9 H8 Cd I2 N4 S2'
_chemical_formula_weight 602.51
_chemical_name_systematic
;
?
;
_space_group_IT_number 14
_symmetry_cell_setting monoclinic
_symmetry_space_group_name_Hall '-P 2yn'
_symmetry_space_group_name_H-M 'P 1 21/n 1'
_atom_sites_solution_hydrogens geom
_atom_sites_solution_primary direct
_atom_sites_solution_secondary difmap
_audit_creation_method SHELXL-97
_cell_angle_alpha 90.00
_cell_angle_beta 107.2470(10)
_cell_angle_gamma 90.00
_cell_formula_units_Z 8
_cell_length_a 11.4674(8)
_cell_length_b 17.3623(12)
_cell_length_c 17.0098(11)
_cell_measurement_temperature 293(2)
_cell_volume 3234.4(4)
_computing_cell_refinement 'Bruker SMART'
_computing_data_collection 'Bruker SMART'
_computing_data_reduction 'Bruker SHELXTL'
_computing_molecular_graphics 'Bruker SHELX97'
_computing_publication_material 'Bruker SHELX97'
_computing_structure_refinement 'SHELXL-97 (Sheldrick, 1997)'
_computing_structure_solution 'SHELXS-97 (Sheldrick, 1990)'
_diffrn_ambient_temperature 293(2)
_diffrn_measured_fraction_theta_full 0.947
_diffrn_measured_fraction_theta_max 0.947
_diffrn_measurement_device_type 'CCD area detector'
_diffrn_measurement_method 'phi and omega scans'
_diffrn_radiation_monochromator graphite
_diffrn_radiation_source 'fine-focus sealed tube'
_diffrn_radiation_type MoK\a
_diffrn_radiation_wavelength 0.71073
_diffrn_reflns_av_R_equivalents 0.0769
_diffrn_reflns_av_sigmaI/netI 0.0911
_diffrn_reflns_limit_h_max 15
_diffrn_reflns_limit_h_min -14
_diffrn_reflns_limit_k_max 22
_diffrn_reflns_limit_k_min -22
_diffrn_reflns_limit_l_max 16
_diffrn_reflns_limit_l_min -22
_diffrn_reflns_number 19090
_diffrn_reflns_theta_full 28.03
_diffrn_reflns_theta_max 28.03
_diffrn_reflns_theta_min 1.72
_exptl_absorpt_coefficient_mu 5.415
_exptl_absorpt_correction_T_max 1.000000
_exptl_absorpt_correction_T_min 0.546283
_exptl_absorpt_correction_type multi-scan
_exptl_crystal_colour colourless
_exptl_crystal_density_diffrn 2.475
_exptl_crystal_density_method 'not measured'
_exptl_crystal_description prism
_exptl_crystal_F_000 2208
_exptl_crystal_size_max .34
_exptl_crystal_size_mid .31
_exptl_crystal_size_min .20
_refine_diff_density_max 1.360
_refine_diff_density_min -1.264
_refine_diff_density_rms 0.130
_refine_ls_extinction_method none
_refine_ls_goodness_of_fit_ref 0.879
_refine_ls_hydrogen_treatment constr
_refine_ls_matrix_type full
_refine_ls_number_parameters 325
_refine_ls_number_reflns 7418
_refine_ls_number_restraints 0
_refine_ls_restrained_S_all 0.879
_refine_ls_R_factor_all 0.1024
_refine_ls_R_factor_gt 0.0455
_refine_ls_shift/su_max 0.001
_refine_ls_shift/su_mean 0.000
_refine_ls_structure_factor_coef Fsqd
_refine_ls_weighting_details 'calc w=1/[\s^2^(Fo^2^)+(0.0337P)^2^+0.0000P] where P=(Fo^2^+2Fc^2^)/3'
_refine_ls_weighting_scheme calc
_refine_ls_wR_factor_gt 0.0846
_refine_ls_wR_factor_ref 0.0971
_reflns_number_gt 4232
_reflns_number_total 7418
_reflns_threshold_expression >2sigma(I)
_cod_data_source_file b915942h.txt
_cod_data_source_block 3
_cod_depositor_comments
;
The following automatic conversions were performed:

'_symmetry_cell_setting' value 'Monoclinic' changed to 'monoclinic'
according to /home/saulius/struct/CIF-dictionaries/cif_core.dic
dictionary named 'cif_core.dic' version 2.4.2 from 2011-04-26.

Automatic conversion script
Id: cif_fix_values 1891 2012-01-12 08:04:46Z andrius 
;
_cod_original_sg_symbol_H-M P2(1)/n
_cod_database_code 7024365

loop_
_symmetry_equiv_pos_as_xyz
'x, y, z'
'-x+1/2, y+1/2, -z+1/2'
'-x, -y, -z'
'x-1/2, -y-1/2, z-1/2'

loop_
_atom_site_label
_atom_site_type_symbol
_atom_site_fract_x
_atom_site_fract_y
_atom_site_fract_z
_atom_site_U_iso_or_equiv
_atom_site_adp_type
_atom_site_occupancy
_atom_site_symmetry_multiplicity
_atom_site_calc_flag
_atom_site_refinement_flags
Cd1 Cd 0.33463(4) 0.10901(3) -0.07882(3) 0.04921(15) Uani 1 1 d .
Cd2 Cd -0.33168(5) -0.06199(3) -0.39904(4) 0.05700(17) Uani 1 1 d .
I1 I 0.38062(4) 0.08925(3) 0.08569(3) 0.05550(15) Uani 1 1 d .
I2 I 0.50337(5) 0.17544(4) -0.13732(4) 0.0858(2) Uani 1 1 d .
I3 I -0.53280(5) -0.00961(4) -0.36592(4) 0.07390(19) Uani 1 1 d .
I4 I -0.33890(6) -0.18769(4) -0.49221(4) 0.0977(3) Uani 1 1 d .
S1 S 0.03219(16) 0.08596(11) -0.08331(11) 0.0534(5) Uani 1 1 d .
S11 S -0.19574(17) 0.03781(11) -0.21720(11) 0.0560(5) Uani 1 1 d .
S21 S -0.80983(18) 0.04592(12) -0.27651(11) 0.0587(5) Uani 1 1 d .
S31 S -1.02912(16) -0.03536(11) -0.39230(11) 0.0543(5) Uani 1 1 d .
C32 C -1.1071(6) 0.0520(4) -0.4136(4) 0.0463(17) Uani 1 1 d .
C36 C -0.2911(7) 0.1135(5) -0.4380(4) 0.058(2) Uani 1 1 d .
H36 H -0.3745 0.1125 -0.4443 0.069 Uiso 1 1 calc R
N3 N -0.0540(5) 0.2015(4) -0.1876(3) 0.0550(16) Uani 1 1 d .
N23 N -0.8147(5) -0.1020(4) -0.2360(3) 0.0552(16) Uani 1 1 d .
C26 C 0.2959(6) -0.0704(5) -0.0756(4) 0.055(2) Uani 1 1 d .
H26 H 0.3348 -0.0596 -0.0205 0.066 Uiso 1 1 calc R
C16 C -0.1644(6) -0.1769(4) -0.2632(4) 0.055(2) Uani 1 1 d .
H16 H -0.1913 -0.2089 -0.3088 0.066 Uiso 1 1 calc R
C22 C -0.7821(5) -0.0320(4) -0.2078(4) 0.0440(17) Uani 1 1 d .
N33 N -1.0481(6) 0.1155(4) -0.4202(4) 0.0644(18) Uani 1 1 d .
C14 C -0.0532(6) -0.1575(5) -0.1265(4) 0.057(2) Uani 1 1 d .
H14 H -0.0039 -0.1763 -0.0764 0.068 Uiso 1 1 calc R
C1 C -0.1308(6) 0.0735(4) -0.1147(4) 0.0496(18) Uani 1 1 d .
H1A H -0.1515 0.0382 -0.0767 0.060 Uiso 1 1 calc R
H1B H -0.1683 0.1227 -0.1102 0.060 Uiso 1 1 calc R
C12 C -0.1525(6) -0.0587(4) -0.2047(4) 0.0461(17) Uani 1 1 d .
C24 C -0.7935(7) -0.1576(5) -0.1794(5) 0.061(2) Uani 1 1 d .
H24 H -0.8205 -0.2072 -0.1960 0.074 Uiso 1 1 calc R
C25 C 0.2666(6) -0.1448(4) -0.0974(5) 0.0563(19) Uani 1 1 d .
H25 H 0.2859 -0.1848 -0.0592 0.068 Uiso 1 1 calc R
C15 C -0.0931(7) -0.2080(5) -0.1902(5) 0.063(2) Uani 1 1 d .
H15 H -0.0735 -0.2601 -0.1848 0.076 Uiso 1 1 calc R
C21 C -0.8741(6) -0.0020(4) -0.3736(4) 0.057(2) Uani 1 1 d .
H21A H -0.8229 -0.0459 -0.3763 0.068 Uiso 1 1 calc R
H21B H -0.8716 0.0331 -0.4175 0.068 Uiso 1 1 calc R
C5 C 0.0785(8) 0.2914(5) -0.2223(5) 0.072(2) Uani 1 1 d .
H5 H 0.0885 0.3361 -0.2498 0.087 Uiso 1 1 calc R
C35 C -0.2392(8) 0.1813(5) -0.4472(5) 0.076(3) Uani 1 1 d .
H35 H -0.2848 0.2264 -0.4592 0.091 Uiso 1 1 calc R
C4 C -0.0337(7) 0.2637(5) -0.2266(5) 0.068(2) Uani 1 1 d .
H4 H -0.1012 0.2903 -0.2592 0.082 Uiso 1 1 calc R
C6 C 0.1775(7) 0.2499(4) -0.1749(5) 0.062(2) Uani 1 1 d .
H6 H 0.2561 0.2669 -0.1704 0.074 Uiso 1 1 calc R
C34 C -1.1143(9) 0.1809(5) -0.4378(5) 0.081(3) Uani 1 1 d .
H34 H -1.0758 0.2267 -0.4439 0.097 Uiso 1 1 calc R
N31 N -0.2274(5) 0.0472(3) -0.4203(3) 0.0467(14) Uani 1 1 d .
N1 N 0.1622(5) 0.1858(3) -0.1354(3) 0.0457(14) Uani 1 1 d .
N13 N -0.0811(5) -0.0823(4) -0.1320(3) 0.0531(15) Uani 1 1 d .
N21 N 0.2719(4) -0.0122(3) -0.1288(3) 0.0418(13) Uani 1 1 d .
N11 N -0.1961(4) -0.1037(3) -0.2709(3) 0.0471(14) Uani 1 1 d .
C2 C 0.0461(6) 0.1655(4) -0.1415(4) 0.0450(17) Uani 1 1 d .

loop_
_atom_site_aniso_label
_atom_site_aniso_U_11
_atom_site_aniso_U_22
_atom_site_aniso_U_33
_atom_site_aniso_U_23
_atom_site_aniso_U_13
_atom_site_aniso_U_12
Cd1 0.0439(3) 0.0545(3) 0.0430(3) 0.0065(2) 0.0032(2) -0.0084(2)
Cd2 0.0414(3) 0.0489(3) 0.0715(4) -0.0121(3) 0.0025(3) 0.0039(2)
I1 0.0537(3) 0.0680(3) 0.0411(3) -0.0011(2) 0.0084(2) -0.0083(2)
I2 0.0522(3) 0.1138(5) 0.0876(4) 0.0429(4) 0.0150(3) -0.0149(3)
I3 0.0460(3) 0.0878(4) 0.0854(4) 0.0000(3) 0.0157(3) 0.0109(3)
I4 0.1041(5) 0.0684(4) 0.0872(5) -0.0340(3) -0.0232(4) 0.0265(4)
S1 0.0451(10) 0.0609(12) 0.0496(11) 0.0131(9) 0.0071(8) -0.0047(9)
S11 0.0594(12) 0.0508(12) 0.0476(11) -0.0025(9) -0.0001(9) 0.0006(9)
S21 0.0628(12) 0.0659(14) 0.0397(10) -0.0003(9) 0.0034(9) 0.0001(10)
S31 0.0433(11) 0.0621(13) 0.0542(11) -0.0037(9) 0.0091(9) 0.0079(9)
C32 0.052(5) 0.053(5) 0.029(4) -0.007(3) 0.006(3) 0.003(4)
C36 0.049(4) 0.062(5) 0.055(5) -0.005(4) 0.005(4) 0.007(4)
N3 0.044(4) 0.069(4) 0.051(4) 0.011(3) 0.012(3) 0.013(3)
N23 0.056(4) 0.057(4) 0.052(4) -0.012(3) 0.015(3) -0.005(3)
C26 0.041(4) 0.067(6) 0.049(4) -0.001(4) 0.002(3) -0.004(4)
C16 0.051(4) 0.053(5) 0.060(5) -0.006(4) 0.015(4) 0.015(4)
C22 0.030(4) 0.060(5) 0.043(4) -0.003(3) 0.012(3) 0.002(3)
N33 0.061(4) 0.065(5) 0.070(5) 0.004(4) 0.025(3) -0.006(4)
C14 0.049(4) 0.068(6) 0.051(5) 0.008(4) 0.012(4) 0.010(4)
C1 0.047(4) 0.053(5) 0.047(4) -0.005(3) 0.010(3) -0.004(3)
C12 0.044(4) 0.045(4) 0.051(4) -0.004(3) 0.016(3) -0.001(3)
C24 0.054(5) 0.056(5) 0.083(6) -0.014(5) 0.032(4) -0.009(4)
C25 0.053(5) 0.052(5) 0.064(5) 0.007(4) 0.019(4) 0.001(4)
C15 0.065(5) 0.058(5) 0.066(5) 0.008(4) 0.020(4) 0.019(4)
C21 0.045(4) 0.089(6) 0.035(4) -0.005(4) 0.008(3) 0.009(4)
C5 0.076(6) 0.053(5) 0.099(7) 0.034(5) 0.042(5) 0.011(4)
C35 0.080(7) 0.062(6) 0.082(6) 0.010(5) 0.017(5) 0.007(5)
C4 0.046(5) 0.079(6) 0.081(6) 0.029(5) 0.020(4) 0.024(4)
C6 0.059(5) 0.056(5) 0.073(6) 0.008(4) 0.023(4) -0.001(4)
C34 0.101(8) 0.056(6) 0.094(7) 0.002(5) 0.039(6) -0.013(5)
N31 0.039(3) 0.056(4) 0.041(3) -0.004(3) 0.004(3) 0.007(3)
N1 0.045(3) 0.047(4) 0.043(3) 0.004(3) 0.009(3) -0.005(3)
N13 0.047(4) 0.058(4) 0.051(4) 0.010(3) 0.010(3) 0.005(3)
N21 0.033(3) 0.049(4) 0.041(3) 0.004(3) 0.008(2) -0.001(3)
N11 0.035(3) 0.050(4) 0.053(4) -0.009(3) 0.008(3) 0.003(3)
C2 0.049(4) 0.055(5) 0.033(4) -0.002(3) 0.015(3) -0.005(4)

loop_
_atom_type_symbol
_atom_type_description
_atom_type_scat_dispersion_real
_atom_type_scat_dispersion_imag
_atom_type_scat_source
C C 0.0033 0.0016 'International Tables Vol C Tables 4.2.6.8 and 6.1.1.4'
H H 0.0000 0.0000 'International Tables Vol C Tables 4.2.6.8 and 6.1.1.4'
N N 0.0061 0.0033 'International Tables Vol C Tables 4.2.6.8 and 6.1.1.4'
S S 0.1246 0.1234 'International Tables Vol C Tables 4.2.6.8 and 6.1.1.4'
Cd Cd -0.8075 1.2024 'International Tables Vol C Tables 4.2.6.8 and 6.1.1.4'
I I -0.4742 1.8119 'International Tables Vol C Tables 4.2.6.8 and 6.1.1.4'

loop_
_geom_angle_atom_site_label_1
_geom_angle_atom_site_label_2
_geom_angle_atom_site_label_3
_geom_angle
_geom_angle_site_symmetry_1
_geom_angle_site_symmetry_3
N21 Cd1 N1 103.60(18) . .
N21 Cd1 I2 115.85(13) . .
N1 Cd1 I2 102.50(14) . .
N21 Cd1 I1 102.09(13) . .
N1 Cd1 I1 112.24(13) . .
I2 Cd1 I1 119.73(2) . .
N31 Cd2 N11 99.43(18) . .
N31 Cd2 I4 119.89(14) . .
N11 Cd2 I4 100.98(14) . .
N31 Cd2 I3 105.60(14) . .
N11 Cd2 I3 106.16(13) . .
I4 Cd2 I3 121.36(3) . .
C2 S1 C1 100.9(3) . .
C12 S11 C1 101.1(3) . .
C22 S21 C21 101.4(3) . .
C32 S31 C21 100.1(4) . .
N33 C32 N31 125.6(7) . 1_455
N33 C32 S31 120.1(6) . .
N31 C32 S31 114.2(5) 1_455 .
C35 C36 N31 122.8(7) . .
C4 N3 C2 115.3(6) . .
C22 N23 C24 115.7(6) . .
N21 C26 C25 123.5(7) . .
N11 C16 C15 122.7(7) . .
N23 C22 N21 126.5(6) . 1_455
N23 C22 S21 119.5(5) . .
N21 C22 S21 114.0(5) 1_455 .
C32 N33 C34 117.0(7) . .
N13 C14 C15 123.6(7) . .
S11 C1 S1 115.3(4) . .
N13 C12 N11 125.1(6) . .
N13 C12 S11 119.0(5) . .
N11 C12 S11 116.0(5) . .
N23 C24 C25 122.9(7) . 1_455
C26 C25 C24 116.0(7) . 1_655
C14 C15 C16 115.7(7) . .
S21 C21 S31 115.0(4) . .
C4 C5 C6 116.6(7) . .
C36 C35 C34 117.2(8) . 1_655
N3 C4 C5 124.6(7) . .
N1 C6 C5 121.3(7) . .
N33 C34 C35 121.4(8) . 1_455
C36 N31 C32 115.9(6) . 1_655
C36 N31 Cd2 117.5(5) . .
C32 N31 Cd2 126.6(5) 1_655 .
C6 N1 C2 116.8(6) . .
C6 N1 Cd1 117.4(5) . .
C2 N1 Cd1 125.2(4) . .
C12 N13 C14 115.7(6) . .
C26 N21 C22 115.2(6) . 1_655
C26 N21 Cd1 117.6(4) . .
C22 N21 Cd1 127.1(4) 1_655 .
C16 N11 C12 117.2(6) . .
C16 N11 Cd2 118.0(4) . .
C12 N11 Cd2 124.8(5) . .
N3 C2 N1 125.3(6) . .
N3 C2 S1 119.9(5) . .
N1 C2 S1 114.8(5) . .

loop_
_geom_bond_atom_site_label_1
_geom_bond_atom_site_label_2
_geom_bond_distance
_geom_bond_site_symmetry_2
Cd1 N21 2.304(5) .
Cd1 N1 2.342(5) .
Cd1 I2 2.6846(7) .
Cd1 I1 2.7112(7) .
Cd2 N31 2.326(6) .
Cd2 N11 2.385(5) .
Cd2 I4 2.6839(8) .
Cd2 I3 2.6897(8) .
S1 C2 1.734(7) .
S1 C1 1.798(6) .
S11 C12 1.742(7) .
S11 C1 1.791(6) .
S21 C22 1.754(7) .
S21 C21 1.801(6) .
S31 C32 1.744(7) .
S31 C21 1.806(7) .
C32 N33 1.316(9) .
C32 N31 1.354(8) 1_455
C36 C35 1.348(10) .
C36 N31 1.349(8) .
N3 C4 1.325(9) .
N3 C2 1.337(8) .
N23 C22 1.318(8) .
N23 C24 1.335(9) .
C26 N21 1.331(8) .
C26 C25 1.359(9) .
C16 N11 1.318(8) .
C16 C15 1.378(9) .
C22 N21 1.347(7) 1_455
N33 C34 1.349(10) .
C14 N13 1.341(9) .
C14 C15 1.364(10) .
C12 N13 1.330(8) .
C12 N11 1.339(8) .
C24 C25 1.379(10) 1_455
C25 C24 1.379(10) 1_655
C5 C4 1.355(10) .
C5 C6 1.383(10) .
C35 C34 1.393(11) 1_655
C6 N1 1.338(8) .
C34 C35 1.393(11) 1_455
N31 C32 1.354(8) 1_655
N1 C2 1.351(8) .
N21 C22 1.347(7) 1_655

loop_
_geom_hbond_atom_site_label_D
_geom_hbond_atom_site_label_H
_geom_hbond_atom_site_label_A
_geom_hbond_distance_DH
_geom_hbond_distance_HA
_geom_hbond_distance_DA
_geom_hbond_angle_DHA
_geom_hbond_site_symmetry_A
C25 H25 I4 0.93 3.04 3.795(7) 139.8 4_656

loop_
_geom_torsion_atom_site_label_1
_geom_torsion_atom_site_label_2
_geom_torsion_atom_site_label_3
_geom_torsion_atom_site_label_4
_geom_torsion
_geom_torsion_site_symmetry_1
_geom_torsion_site_symmetry_4
C21 S31 C32 N33 6.7(6) . .
C21 S31 C32 N31 -171.9(5) . 1_455
C24 N23 C22 N21 1.5(10) . 1_455
C24 N23 C22 S21 -178.2(5) . .
C21 S21 C22 N23 -2.9(6) . .
C21 S21 C22 N21 177.4(5) . 1_455
N31 C32 N33 C34 -2.4(11) 1_455 .
S31 C32 N33 C34 179.2(6) . .
C12 S11 C1 S1 74.5(5) . .
C2 S1 C1 S11 71.7(5) . .
C1 S11 C12 N13 -4.3(6) . .
C1 S11 C12 N11 175.1(5) . .
C22 N23 C24 C25 -4.7(11) . 1_455
N21 C26 C25 C24 -1.5(11) . 1_655
N13 C14 C15 C16 0.9(12) . .
N11 C16 C15 C14 -2.3(12) . .
C22 S21 C21 S31 74.4(5) . .
C32 S31 C21 S21 74.4(5) . .
N31 C36 C35 C34 0.3(12) . 1_655
C2 N3 C4 C5 0.1(12) . .
C6 C5 C4 N3 1.5(14) . .
C4 C5 C6 N1 -0.1(12) . .
C32 N33 C34 C35 1.1(12) . 1_455
C35 C36 N31 C32 -1.3(10) . 1_655
C35 C36 N31 Cd2 176.3(6) . .
N11 Cd2 N31 C36 -129.1(5) . .
I4 Cd2 N31 C36 122.4(4) . .
I3 Cd2 N31 C36 -19.2(5) . .
N11 Cd2 N31 C32 48.3(5) . 1_655
I4 Cd2 N31 C32 -60.3(5) . 1_655
I3 Cd2 N31 C32 158.1(5) . 1_655
C5 C6 N1 C2 -2.6(11) . .
C5 C6 N1 Cd1 168.6(6) . .
N21 Cd1 N1 C6 -128.7(5) . .
I2 Cd1 N1 C6 -7.8(5) . .
I1 Cd1 N1 C6 121.9(5) . .
N21 Cd1 N1 C2 41.6(5) . .
I2 Cd1 N1 C2 162.5(5) . .
I1 Cd1 N1 C2 -67.7(5) . .
N11 C12 N13 C14 -0.4(11) . .
S11 C12 N13 C14 178.9(5) . .
C15 C14 N13 C12 0.4(11) . .
C25 C26 N21 C22 -1.4(10) . 1_655
C25 C26 N21 Cd1 -178.3(6) . .
N1 Cd1 N21 C26 -132.5(5) . .
I2 Cd1 N21 C26 116.1(5) . .
I1 Cd1 N21 C26 -15.8(5) . .
N1 Cd1 N21 C22 50.9(5) . 1_655
I2 Cd1 N21 C22 -60.5(5) . 1_655
I1 Cd1 N21 C22 167.7(5) . 1_655
C15 C16 N11 C12 2.2(11) . .
C15 C16 N11 Cd2 -175.6(6) . .
N13 C12 N11 C16 -0.9(11) . .
S11 C12 N11 C16 179.8(5) . .
N13 C12 N11 Cd2 176.9(5) . .
S11 C12 N11 Cd2 -2.5(8) . .
N31 Cd2 N11 C16 -132.2(5) . .
I4 Cd2 N11 C16 -9.1(5) . .
I3 Cd2 N11 C16 118.4(5) . .
N31 Cd2 N11 C12 50.0(6) . .
I4 Cd2 N11 C12 173.2(5) . .
I3 Cd2 N11 C12 -59.4(6) . .
C4 N3 C2 N1 -3.2(11) . .
C4 N3 C2 S1 176.9(6) . .
C6 N1 C2 N3 4.5(10) . .
Cd1 N1 C2 N3 -165.9(5) . .
C6 N1 C2 S1 -175.7(5) . .
Cd1 N1 C2 S1 14.0(7) . .
C1 S1 C2 N3 4.6(6) . .
C1 S1 C2 N1 -175.2(5) . .
